data_1509238
loop_
_publ_author_name
'Sternitzke, M.'
'Mueller, G.'
'Deubener, J.'

_publ_section_title
;
 Feldspars M Al Si3 O8 (M=H,Li,Ag) synthesized by low-temperature ion
 exchange
;
_journal_name_full 'American Mineralogist'
_journal_page_first 1620
_journal_page_last 1627
_journal_volume 76
_journal_year 1991
_chemical_formula_sum 'Ag Al O8 Si3'
_chemical_name_systematic 'Ag (Al Si3 O8)'
_space_group_IT_number 2
_symmetry_space_group_name_Hall '-P 1 (1/2*x+1/2*y,1/2*x-1/2*y,-z)'
_symmetry_space_group_name_H-M 'C -1'
_cell_angle_alpha 91.83
_cell_angle_beta 116.8
_cell_angle_gamma 90.1
_cell_formula_units_Z 4
_cell_length_a 8.221
_cell_length_b 12.968
_cell_length_c 7.16
_cell_volume 680.876
_citation_journal_id_ASTM AMMIAY
_cod_data_source_file silver1-2_9.cif
_cod_data_source_block Ag1Al1O8Si3
_cod_original_cell_volume 680.8759
_cod_original_formula_sum 'Ag1 Al1 O8 Si3'
_cod_database_code 1509238

loop_
_symmetry_equiv_pos_as_xyz
x,y,z
-x,-y,-z
x+1/2,y+1/2,z
-x+1/2,-y+1/2,-z

loop_
_atom_site_label
_atom_site_type_symbol
_atom_site_fract_x
_atom_site_fract_y
_atom_site_fract_z
_atom_site_occupancy
_atom_site_U_iso_or_equiv
Si1 Si+4 0.0057 0.1712 0.2296 0.75 0.0
Ag1 Ag+1 0.2567 0.0045 0.1144 1 0.0
O7 O-2 0.1719 0.1023 0.3969 1 0.0
Si3 Si+4 0.6863 0.1094 0.3346 0.75 0.0
O6 O-2 0.0264 0.6961 0.2714 1 0.0
O3 O-2 0.8095 0.1304 0.2114 1 0.0
O5 O-2 0.0402 0.2935 0.3059 1 0.0
O2 O-2 0.5885 0.9946 0.2658 1 0.0
O8 O-2 0.181 0.8842 0.4118 1 0.0
Si4 Si+4 0.6925 0.8855 0.3508 0.75 0.0
Al2 Al+3 0.0058 0.8201 0.2292 0.25 0.0
Al3 Al+3 0.6863 0.1094 0.3346 0.25 0.0
Al4 Al+3 0.6925 0.8855 0.3508 0.25 0.0
O4 O-2 0.8145 0.8586 0.2268 1 0.0
Al1 Al+3 0.0057 0.1712 0.2296 0.25 0.0
O1 O-2 0.0013 0.1575 0.9986 1 0.0
Si2 Si+4 0.0058 0.8201 0.2292 0.75 0.0
